data_4000784
loop_
_publ_author_name
'Fumagalli, Enrico'
'Raimondo, Luisa'
'Silvestri, Leonardo'
'Moret, Massimo'
'Sassella, Adele'
'Campione, Marcello'

_publ_section_title
;
 Oxidation Dynamics of Epitaxial Rubrene Ultrathin Films
;
_journal_issue 13
_journal_name_full 'Chemistry of Materials'
_journal_page_first 3246
_journal_paper_doi 10.1021/cm201230j
_journal_volume 23
_journal_year 2011
_chemical_formula_moiety 'C42 H28 O2, 0.5(C7H8O)'
_chemical_formula_sum 'C45.5 H32 O2.5'
_chemical_formula_weight 618.71
_chemical_name_common 'rubrene endoperoxide anisole solvate'
_chemical_name_systematic '5,6,11,12-tetraphenyl-5,6-epidioxytetracene anisole solvate'
_space_group_IT_number 14
_symmetry_cell_setting monoclinic
_symmetry_space_group_name_Hall '-P 2ybc'
_symmetry_space_group_name_H-M 'P 1 21/c 1'
_atom_sites_solution_hydrogens geom
_atom_sites_solution_primary direct
_atom_sites_solution_secondary difmap
_audit_creation_method SHELXL-97
_cell_angle_alpha 90.00
_cell_angle_beta 101.7970(10)
_cell_angle_gamma 90.00
_cell_formula_units_Z 4
_cell_length_a 11.2592(9)
_cell_length_b 21.3322(17)
_cell_length_c 13.6198(11)
_cell_measurement_reflns_used 1024
_cell_measurement_temperature 298(2)
_cell_measurement_theta_max 48.3
_cell_measurement_theta_min 6.2
_cell_volume 3202.2(4)
_computing_cell_refinement 'Bruker SMART'
_computing_data_collection 'Bruker SMART'
_computing_data_reduction 'Bruker SAINT'
_computing_molecular_graphics 'Mercury 2.3'
_computing_structure_refinement 'SHELXL-97 (Sheldrick, 1997)'
_computing_structure_solution 'SIR2002 (Burla et al, 2002)'
_diffrn_ambient_temperature 298(2)
_diffrn_measured_fraction_theta_full 1.000
_diffrn_measured_fraction_theta_max 1.000
_diffrn_measurement_device_type 'Bruker SMART APEX CCD'
_diffrn_measurement_method 'phi and omega scans'
_diffrn_radiation_monochromator graphite
_diffrn_radiation_source 'fine-focus sealed tube'
_diffrn_radiation_type MoK\a
_diffrn_radiation_wavelength 0.71073
_diffrn_reflns_av_R_equivalents 0.0676
_diffrn_reflns_av_sigmaI/netI 0.0423
_diffrn_reflns_limit_h_max 13
_diffrn_reflns_limit_h_min -13
_diffrn_reflns_limit_k_max 26
_diffrn_reflns_limit_k_min -26
_diffrn_reflns_limit_l_max 16
_diffrn_reflns_limit_l_min -16
_diffrn_reflns_number 48507
_diffrn_reflns_theta_full 25.79
_diffrn_reflns_theta_max 25.79
_diffrn_reflns_theta_min 1.80
_diffrn_standards_decay_% 0
_exptl_absorpt_coefficient_mu 0.071
_exptl_absorpt_correction_T_max 1.000
_exptl_absorpt_correction_T_min 0.888
_exptl_absorpt_correction_type empirical
_exptl_absorpt_process_details SADABS
_exptl_crystal_colour colorless
_exptl_crystal_density_diffrn 1.171
_exptl_crystal_density_method 'not measured'
_exptl_crystal_description block
_exptl_crystal_F_000 1184
_exptl_crystal_size_max 0.28
_exptl_crystal_size_mid 0.25
_exptl_crystal_size_min 0.22
_platon_squeeze_details
;
;
_refine_diff_density_max 0.159
_refine_diff_density_min -0.160
_refine_diff_density_rms 0.032
_refine_ls_extinction_coef 0.0004(3)
_refine_ls_extinction_expression Fc^*^=kFc[1+0.001xFc^2^\l^3^/sin(2\q)]^-1/4^
_refine_ls_extinction_method SHELXL
_refine_ls_goodness_of_fit_ref 0.724
_refine_ls_hydrogen_treatment riding
_refine_ls_matrix_type full
_refine_ls_number_parameters 398
_refine_ls_number_reflns 6159
_refine_ls_number_restraints 0
_refine_ls_restrained_S_all 0.724
_refine_ls_R_factor_all 0.0970
_refine_ls_R_factor_gt 0.0518
_refine_ls_shift/su_max 0.000
_refine_ls_shift/su_mean 0.000
_refine_ls_structure_factor_coef Fsqd
_refine_ls_weighting_details 'calc w=1/[\s^2^(Fo^2^)+(0.1065P)^2^+2.7685P] where P=(Fo^2^+2Fc^2^)/3'
_refine_ls_weighting_scheme calc
_refine_ls_wR_factor_gt 0.1332
_refine_ls_wR_factor_ref 0.1683
_reflns_number_gt 3838
_reflns_number_total 6159
_reflns_threshold_expression >2sigma(I)
_cod_data_source_file cm201230j_si_001.cif
_cod_data_source_block max27
_cod_original_sg_symbol_H-M 'P 21/c'
_cod_database_code 4000784

loop_
_symmetry_equiv_pos_as_xyz
'x, y, z'
'-x, y+1/2, -z+1/2'
'-x, -y, -z'
'x, -y-1/2, z-1/2'

loop_
_atom_site_label
_atom_site_type_symbol
_atom_site_fract_x
_atom_site_fract_y
_atom_site_fract_z
_atom_site_U_iso_or_equiv
_atom_site_adp_type
_atom_site_occupancy
_atom_site_symmetry_multiplicity
_atom_site_calc_flag
_atom_site_refinement_flags
O1 O -0.15960(13) 0.10953(7) 0.29785(11) 0.0441(4) Uani 1 1 d .
O2 O -0.06698(14) 0.11487(7) 0.23710(11) 0.0455(4) Uani 1 1 d .
C1 C 0.1869(2) 0.07572(11) 0.41973(18) 0.0455(6) Uani 1 1 d .
H1 H 0.2437 0.0737 0.3789 0.055 Uiso 1 1 calc R
C2 C 0.2082(2) 0.04484(11) 0.51044(19) 0.0486(6) Uani 1 1 d .
H2 H 0.2809 0.0236 0.5322 0.058 Uiso 1 1 calc R
C3 C 0.1222(2) 0.04533(11) 0.56886(18) 0.0458(6) Uani 1 1 d .
H3 H 0.1377 0.0251 0.6307 0.055 Uiso 1 1 calc R
C4 C 0.0131(2) 0.07562(10) 0.53638(16) 0.0408(5) Uani 1 1 d .
H4 H -0.0468 0.0738 0.5743 0.049 Uiso 1 1 calc R
C5 C -0.00701(19) 0.10885(9) 0.44711(16) 0.0362(5) Uani 1 1 d .
C6 C -0.12435(19) 0.14127(10) 0.39563(16) 0.0361(5) Uani 1 1 d .
C7 C -0.09464(18) 0.20920(10) 0.37122(15) 0.0348(5) Uani 1 1 d .
C8 C -0.15105(19) 0.26292(10) 0.39443(16) 0.0386(5) Uani 1 1 d .
C9 C -0.1116(2) 0.32227(11) 0.36341(17) 0.0430(6) Uani 1 1 d .
C10 C -0.1683(3) 0.37911(12) 0.3825(2) 0.0586(7) Uani 1 1 d .
H10 H -0.2320 0.3778 0.4165 0.070 Uiso 1 1 calc R
C11 C -0.1321(3) 0.43522(13) 0.3528(2) 0.0674(8) Uani 1 1 d .
H11 H -0.1709 0.4717 0.3664 0.081 Uiso 1 1 calc R
C12 C -0.0375(3) 0.43837(12) 0.3018(2) 0.0615(7) Uani 1 1 d .
H12 H -0.0128 0.4770 0.2814 0.074 Uiso 1 1 calc R
C13 C 0.0194(2) 0.38495(11) 0.28180(18) 0.0491(6) Uani 1 1 d .
H13 H 0.0831 0.3878 0.2480 0.059 Uiso 1 1 calc R
C14 C -0.0159(2) 0.32531(10) 0.31109(16) 0.0406(5) Uani 1 1 d .
C15 C 0.04066(19) 0.26865(10) 0.28626(16) 0.0372(5) Uani 1 1 d .
C16 C 0.00091(18) 0.21192(10) 0.31513(15) 0.0339(5) Uani 1 1 d .
C17 C 0.04336(19) 0.14576(10) 0.29182(16) 0.0375(5) Uani 1 1 d .
C18 C 0.08165(19) 0.10961(10) 0.38935(16) 0.0365(5) Uani 1 1 d .
C19 C -0.23214(19) 0.12744(10) 0.44341(18) 0.0414(5) Uani 1 1 d .
C20 C -0.2260(2) 0.13864(12) 0.54446(19) 0.0510(6) Uani 1 1 d .
H20 H -0.1571 0.1572 0.5826 0.061 Uiso 1 1 calc R
C21 C -0.3216(3) 0.12240(14) 0.5894(2) 0.0679(8) Uani 1 1 d .
H21 H -0.3159 0.1300 0.6574 0.081 Uiso 1 1 calc R
C22 C -0.4239(3) 0.09538(15) 0.5346(3) 0.0757(10) Uani 1 1 d .
H22 H -0.4873 0.0839 0.5653 0.091 Uiso 1 1 calc R
C23 C -0.4325(2) 0.08533(13) 0.4340(3) 0.0691(9) Uani 1 1 d .
H23 H -0.5027 0.0678 0.3960 0.083 Uiso 1 1 calc R
C24 C -0.3369(2) 0.10108(11) 0.3885(2) 0.0515(6) Uani 1 1 d .
H24 H -0.3436 0.0938 0.3202 0.062 Uiso 1 1 calc R
C25 C -0.2502(2) 0.26619(10) 0.45250(17) 0.0400(5) Uani 1 1 d .
C26 C -0.2249(2) 0.28732(12) 0.55078(19) 0.0510(6) Uani 1 1 d .
H26 H -0.1454 0.2972 0.5810 0.061 Uiso 1 1 calc R
C27 C -0.3151(3) 0.29398(13) 0.6044(2) 0.0612(7) Uani 1 1 d .
H27 H -0.2966 0.3078 0.6706 0.073 Uiso 1 1 calc R
C28 C -0.4326(3) 0.28004(14) 0.5598(2) 0.0670(8) Uani 1 1 d .
H28 H -0.4940 0.2841 0.5958 0.080 Uiso 1 1 calc R
C29 C -0.4594(2) 0.26016(14) 0.4624(2) 0.0612(7) Uani 1 1 d .
H29 H -0.5392 0.2508 0.4323 0.073 Uiso 1 1 calc R
C30 C -0.3694(2) 0.25392(11) 0.40840(19) 0.0487(6) Uani 1 1 d .
H30 H -0.3890 0.2413 0.3417 0.058 Uiso 1 1 calc R
C31 C 0.1407(2) 0.27851(10) 0.23018(17) 0.0407(5) Uani 1 1 d .
C32 C 0.1227(2) 0.27045(11) 0.12746(18) 0.0466(6) Uani 1 1 d .
H32 H 0.0484 0.2557 0.0922 0.056 Uiso 1 1 calc R
C33 C 0.2138(3) 0.28406(13) 0.0768(2) 0.0614(8) Uani 1 1 d .
H33 H 0.2014 0.2776 0.0080 0.074 Uiso 1 1 calc R
C34 C 0.3225(3) 0.30716(15) 0.1278(3) 0.0742(10) Uani 1 1 d .
H34 H 0.3836 0.3167 0.0934 0.089 Uiso 1 1 calc R
C35 C 0.3411(3) 0.31613(14) 0.2284(3) 0.0724(9) Uani 1 1 d .
H35 H 0.4151 0.3319 0.2627 0.087 Uiso 1 1 calc R
C36 C 0.2513(2) 0.30216(13) 0.2805(2) 0.0557(7) Uani 1 1 d .
H36 H 0.2650 0.3086 0.3495 0.067 Uiso 1 1 calc R
C37 C 0.1311(2) 0.13837(10) 0.22179(17) 0.0423(6) Uani 1 1 d .
C38 C 0.0935(3) 0.11457(11) 0.12525(19) 0.0530(6) Uani 1 1 d .
H38 H 0.0124 0.1045 0.1016 0.064 Uiso 1 1 calc R
C39 C 0.1770(3) 0.10583(14) 0.0643(2) 0.0720(9) Uani 1 1 d .
H39 H 0.1508 0.0904 -0.0004 0.086 Uiso 1 1 calc R
C40 C 0.2969(3) 0.11954(15) 0.0978(3) 0.0748(9) Uani 1 1 d .
H40 H 0.3524 0.1130 0.0568 0.090 Uiso 1 1 calc R
C41 C 0.3346(3) 0.14321(13) 0.1933(2) 0.0627(8) Uani 1 1 d .
H41 H 0.4160 0.1530 0.2165 0.075 Uiso 1 1 calc R
C42 C 0.2532(2) 0.15248(11) 0.25459(19) 0.0485(6) Uani 1 1 d .
H42 H 0.2802 0.1684 0.3188 0.058 Uiso 1 1 calc R

loop_
_atom_site_aniso_label
_atom_site_aniso_U_11
_atom_site_aniso_U_22
_atom_site_aniso_U_33
_atom_site_aniso_U_23
_atom_site_aniso_U_13
_atom_site_aniso_U_12
O1 0.0394(9) 0.0509(10) 0.0413(9) -0.0044(7) 0.0067(7) -0.0064(7)
O2 0.0442(9) 0.0516(10) 0.0414(9) -0.0087(7) 0.0100(7) -0.0060(7)
C1 0.0431(13) 0.0388(13) 0.0560(15) 0.0034(11) 0.0137(11) 0.0074(10)
C2 0.0439(14) 0.0396(13) 0.0584(15) 0.0072(11) 0.0014(12) 0.0098(11)
C3 0.0509(14) 0.0385(13) 0.0440(13) 0.0054(10) 0.0002(11) -0.0008(11)
C4 0.0443(13) 0.0371(12) 0.0400(13) 0.0001(10) 0.0064(10) 0.0006(10)
C5 0.0347(12) 0.0299(11) 0.0417(12) -0.0018(9) 0.0027(10) -0.0021(9)
C6 0.0344(12) 0.0359(12) 0.0368(12) -0.0015(9) 0.0041(9) -0.0008(9)
C7 0.0302(11) 0.0381(12) 0.0348(11) 0.0029(9) 0.0038(9) 0.0016(9)
C8 0.0356(12) 0.0401(12) 0.0399(12) 0.0019(10) 0.0069(10) 0.0056(10)
C9 0.0455(13) 0.0395(13) 0.0451(13) 0.0003(10) 0.0121(11) 0.0047(10)
C10 0.0700(18) 0.0400(14) 0.0735(18) 0.0030(13) 0.0325(15) 0.0122(13)
C11 0.088(2) 0.0393(15) 0.084(2) 0.0036(14) 0.0383(18) 0.0169(14)
C12 0.085(2) 0.0377(14) 0.0656(18) 0.0055(12) 0.0255(16) 0.0036(13)
C13 0.0617(16) 0.0391(13) 0.0492(14) 0.0028(11) 0.0173(12) -0.0018(11)
C14 0.0451(13) 0.0372(12) 0.0398(12) 0.0009(10) 0.0094(10) 0.0025(10)
C15 0.0367(12) 0.0373(12) 0.0372(12) 0.0030(9) 0.0068(10) 0.0032(9)
C16 0.0337(11) 0.0336(11) 0.0343(11) -0.0006(9) 0.0066(9) 0.0030(9)
C17 0.0345(12) 0.0365(12) 0.0409(12) -0.0014(9) 0.0063(10) 0.0007(9)
C18 0.0367(12) 0.0305(11) 0.0410(12) -0.0031(9) 0.0048(10) -0.0003(9)
C19 0.0360(12) 0.0355(12) 0.0529(14) 0.0081(10) 0.0100(11) 0.0035(10)
C20 0.0460(14) 0.0530(15) 0.0563(16) 0.0100(12) 0.0158(12) 0.0108(12)
C21 0.066(2) 0.074(2) 0.074(2) 0.0210(16) 0.0374(17) 0.0197(16)
C22 0.0555(19) 0.068(2) 0.117(3) 0.0251(19) 0.048(2) 0.0080(15)
C23 0.0394(15) 0.0530(17) 0.117(3) 0.0088(17) 0.0213(16) 0.0000(12)
C24 0.0369(13) 0.0416(14) 0.0753(18) 0.0029(12) 0.0096(12) 0.0024(11)
C25 0.0390(12) 0.0342(12) 0.0479(13) -0.0005(10) 0.0116(10) 0.0046(10)
C26 0.0462(14) 0.0569(16) 0.0517(15) -0.0075(12) 0.0141(12) -0.0033(12)
C27 0.0640(18) 0.0679(19) 0.0570(16) -0.0157(14) 0.0244(14) -0.0056(14)
C28 0.0561(18) 0.0670(19) 0.088(2) -0.0121(16) 0.0381(16) 0.0019(14)
C29 0.0339(13) 0.0658(18) 0.084(2) -0.0026(15) 0.0124(13) 0.0033(12)
C30 0.0414(14) 0.0499(15) 0.0537(15) -0.0012(11) 0.0071(12) 0.0068(11)
C31 0.0392(13) 0.0354(12) 0.0486(14) 0.0057(10) 0.0116(11) 0.0044(10)
C32 0.0480(14) 0.0443(14) 0.0495(14) 0.0078(11) 0.0145(11) 0.0067(11)
C33 0.0687(19) 0.0595(17) 0.0643(18) 0.0212(14) 0.0330(15) 0.0195(15)
C34 0.064(2) 0.0660(19) 0.106(3) 0.0314(19) 0.049(2) 0.0125(16)
C35 0.0411(16) 0.0646(19) 0.112(3) 0.0099(18) 0.0162(17) -0.0075(13)
C36 0.0433(14) 0.0589(16) 0.0636(17) 0.0029(13) 0.0080(12) -0.0006(12)
C37 0.0489(14) 0.0327(12) 0.0481(14) 0.0047(10) 0.0164(11) 0.0081(10)
C38 0.0692(17) 0.0424(14) 0.0502(15) -0.0033(11) 0.0186(13) 0.0011(12)
C39 0.105(3) 0.0626(19) 0.0595(18) -0.0081(14) 0.0438(18) 0.0039(18)
C40 0.088(2) 0.067(2) 0.087(2) 0.0073(17) 0.057(2) 0.0195(17)
C41 0.0571(17) 0.0601(17) 0.078(2) 0.0197(15) 0.0311(15) 0.0150(14)
C42 0.0479(14) 0.0464(14) 0.0543(15) 0.0097(12) 0.0175(12) 0.0092(11)

loop_
_atom_type_symbol
_atom_type_description
_atom_type_scat_dispersion_real
_atom_type_scat_dispersion_imag
_atom_type_scat_source
C C 0.0033 0.0016 'International Tables Vol C Tables 4.2.6.8 and 6.1.1.4'
H H 0.0000 0.0000 'International Tables Vol C Tables 4.2.6.8 and 6.1.1.4'
O O 0.0106 0.0060 'International Tables Vol C Tables 4.2.6.8 and 6.1.1.4'

loop_
_geom_angle_atom_site_label_1
_geom_angle_atom_site_label_2
_geom_angle_atom_site_label_3
_geom_angle
O2 O1 C6 112.58(14)
C17 O2 O1 112.04(14)
C18 C1 C2 120.1(2)
C3 C2 C1 120.2(2)
C2 C3 C4 120.3(2)
C3 C4 C5 119.7(2)
C4 C5 C18 119.7(2)
C4 C5 C6 127.2(2)
C18 C5 C6 112.83(19)
O1 C6 C19 101.93(16)
O1 C6 C5 104.73(16)
C19 C6 C5 114.02(18)
O1 C6 C7 105.53(16)
C19 C6 C7 120.24(18)
C5 C6 C7 108.63(16)
C8 C7 C16 121.12(19)
C8 C7 C6 127.08(19)
C16 C7 C6 111.77(18)
C7 C8 C9 118.8(2)
C7 C8 C25 126.1(2)
C9 C8 C25 115.08(19)
C14 C9 C8 120.3(2)
C14 C9 C10 118.2(2)
C8 C9 C10 121.5(2)
C11 C10 C9 121.8(2)
C10 C11 C12 120.1(2)
C13 C12 C11 120.0(2)
C12 C13 C14 121.7(2)
C9 C14 C13 118.2(2)
C9 C14 C15 120.1(2)
C13 C14 C15 121.7(2)
C16 C15 C14 119.1(2)
C16 C15 C31 126.25(19)
C14 C15 C31 114.63(19)
C15 C16 C7 120.55(19)
C15 C16 C17 127.82(19)
C7 C16 C17 111.59(18)
O2 C17 C37 103.10(17)
O2 C17 C18 105.99(17)
C37 C17 C18 113.11(18)
O2 C17 C16 104.44(16)
C37 C17 C16 119.58(18)
C18 C17 C16 109.17(17)
C1 C18 C5 119.8(2)
C1 C18 C17 127.0(2)
C5 C18 C17 113.07(18)
C20 C19 C24 118.2(2)
C20 C19 C6 120.7(2)
C24 C19 C6 121.1(2)
C19 C20 C21 120.7(3)
C22 C21 C20 120.6(3)
C21 C22 C23 119.4(3)
C22 C23 C24 120.4(3)
C19 C24 C23 120.7(3)
C30 C25 C26 118.2(2)
C30 C25 C8 121.7(2)
C26 C25 C8 119.9(2)
C27 C26 C25 121.3(2)
C28 C27 C26 119.5(3)
C29 C28 C27 120.0(3)
C28 C29 C30 120.5(3)
C25 C30 C29 120.5(2)
C32 C31 C36 118.4(2)
C32 C31 C15 121.9(2)
C36 C31 C15 119.4(2)
C31 C32 C33 120.7(3)
C34 C33 C32 120.1(3)
C35 C34 C33 120.0(3)
C34 C35 C36 120.7(3)
C35 C36 C31 120.1(3)
C38 C37 C42 118.2(2)
C38 C37 C17 121.4(2)
C42 C37 C17 120.3(2)
C39 C38 C37 120.1(3)
C40 C39 C38 121.0(3)
C39 C40 C41 119.1(3)
C42 C41 C40 120.8(3)
C41 C42 C37 120.8(3)

loop_
_geom_bond_atom_site_label_1
_geom_bond_atom_site_label_2
_geom_bond_distance
O1 O2 1.462(2)
O1 C6 1.474(3)
O2 C17 1.468(3)
C1 C18 1.377(3)
C1 C2 1.377(3)
C2 C3 1.372(3)
C3 C4 1.379(3)
C4 C5 1.385(3)
C5 C18 1.392(3)
C5 C6 1.529(3)
C6 C19 1.519(3)
C6 C7 1.539(3)
C7 C8 1.378(3)
C7 C16 1.442(3)
C8 C9 1.433(3)
C8 C25 1.496(3)
C9 C14 1.410(3)
C9 C10 1.418(3)
C10 C11 1.353(4)
C11 C12 1.387(4)
C12 C13 1.362(3)
C13 C14 1.415(3)
C14 C15 1.439(3)
C15 C16 1.375(3)
C15 C31 1.499(3)
C16 C17 1.544(3)
C17 C37 1.515(3)
C17 C18 1.520(3)
C19 C20 1.385(3)
C19 C24 1.381(3)
C20 C21 1.386(3)
C21 C22 1.366(5)
C22 C23 1.371(5)
C23 C24 1.388(4)
C25 C30 1.379(3)
C25 C26 1.386(3)
C26 C27 1.375(3)
C27 C28 1.370(4)
C28 C29 1.367(4)
C29 C30 1.375(3)
C31 C32 1.383(3)
C31 C36 1.388(3)
C32 C33 1.379(3)
C33 C34 1.370(4)
C34 C35 1.357(4)
C35 C36 1.381(4)
C37 C38 1.392(3)
C37 C42 1.389(3)
C38 C39 1.388(4)
C39 C40 1.366(5)
C40 C41 1.379(4)
C41 C42 1.374(3)

loop_
_platon_squeeze_void_nr
_platon_squeeze_void_average_x
_platon_squeeze_void_average_y
_platon_squeeze_void_average_z
_platon_squeeze_void_volume
_platon_squeeze_void_count_electrons
_platon_squeeze_void_content
1 0.500 0.500 0.500 273 65 ' '
2 0.500 1.000 1.000 273 65 ' '
